data_4060805
loop_
_publ_author_name
'Filippou, Alexander C.'
'Portius, Peter'
'Philippopoulos, Athanassios I.'

_publ_section_title
;
  Molybdenum and Tungsten Germylyne Complexes of the general formula
  trans-[X(dppe)~2~M\\tb Ge-(\h^1^-Cp^*^)] (X = Cl, Br, I; dppe =
  Ph~2~PCH~2~CH~2~PPh~2~; Cp^*^ = C~5~Me~5~); Syntheses, Molecular
  Structures and Bonding Features of the Germylyne Ligand
;
_journal_name_full Organometallics
_journal_paper_doi 10.1021/om010785x
_journal_year 2002
_chemical_formula_moiety 'C62 H63 Ge I P4 W, C7 H8'
_chemical_formula_sum 'C69 H71 Ge I P4 W'
_chemical_formula_weight 1407.48
_chemical_melting_point 494(1)
_chemical_name_common
;
 trans-[Iodo(bis(bis(diphenylphosphino)ethane)
 (\h^1^pentamethylcyclopentadienylgermylidyne)tungsten(0)
;
_space_group_IT_number 2
_symmetry_cell_setting triclinic
_symmetry_space_group_name_Hall '-P 1'
_symmetry_space_group_name_H-M 'P -1'
_cell_angle_alpha 97.24(2)
_cell_angle_beta 96.58(2)
_cell_angle_gamma 103.31(2)
_cell_formula_units_Z 2
_cell_length_a 10.592(2)
_cell_length_b 16.287(3)
_cell_length_c 17.928(3)
_cell_measurement_temperature 180(2)
_cell_volume 2952.8(10)
_diffrn_ambient_temperature 180(2)
_exptl_crystal_density_diffrn 1.583
_cod_depositor_comments
;
The following automatic conversions were performed:
'_symmetry_cell_setting' value 'Triclinic' changed to 'triclinic'
according to '/home/saulius/struct/CIF-dictionaries/cif_core.dic'
dictionary named 'cif_core.dic' version 2.4.1 from 2010-06-29.

Automatic conversion script
Id: cif_fix_enum 1527 2010-12-29 10:47:43Z saulius 
;
_cod_database_code 4060805

loop_
_symmetry_equiv_pos_as_xyz
'x, y, z'
'-x, -y, -z'

loop_
_atom_site_label
_atom_site_type_symbol
_atom_site_fract_x
_atom_site_fract_y
_atom_site_fract_z
_atom_site_U_iso_or_equiv
_atom_site_adp_type
_atom_site_occupancy
_atom_site_symmetry_multiplicity
_atom_site_calc_flag
_atom_site_refinement_flags
_atom_site_disorder_assembly
_atom_site_disorder_group
C1 C 0.3230(6) 0.1029(4) 0.0800(3) 0.0218(14) Uani 1 1 d . . .
C2 C 0.4593(7) 0.1092(4) 0.0631(3) 0.0240(14) Uani 1 1 d . . .
C3 C 0.4768(7) 0.1531(4) 0.0031(3) 0.0262(15) Uani 1 1 d . . .
C4 C 0.3521(6) 0.1729(4) -0.0239(3) 0.0233(14) Uani 1 1 d . . .
C5 C 0.2624(6) 0.1424(4) 0.0189(3) 0.0218(14) Uani 1 1 d . . .
C6 C 0.2429(7) 0.0169(4) 0.0929(4) 0.0330(17) Uani 1 1 d . . .
H6A H 0.1559 0.0220 0.1031 0.040 Uiso 1 1 calc R . .
H6B H 0.2877 -0.0012 0.1365 0.040 Uiso 1 1 calc R . .
H6C H 0.2337 -0.0256 0.0475 0.040 Uiso 1 1 calc R . .
C7 C 0.5543(7) 0.0682(4) 0.1040(4) 0.0325(16) Uani 1 1 d . . .
H7A H 0.6377 0.0810 0.0840 0.039 Uiso 1 1 calc R . .
H7B H 0.5180 0.0062 0.0964 0.039 Uiso 1 1 calc R . .
H7C H 0.5691 0.0908 0.1585 0.039 Uiso 1 1 calc R . .
C8 C 0.5994(8) 0.1762(5) -0.0313(4) 0.0404(18) Uani 1 1 d . . .
H8A H 0.5842 0.2070 -0.0737 0.048 Uiso 1 1 calc R . .
H8B H 0.6249 0.1241 -0.0499 0.048 Uiso 1 1 calc R . .
H8C H 0.6698 0.2127 0.0073 0.048 Uiso 1 1 calc R . .
C9 C 0.3335(8) 0.2163(5) -0.0918(4) 0.0357(18) Uani 1 1 d . . .
H9A H 0.2438 0.2235 -0.0993 0.043 Uiso 1 1 calc R . .
H9B H 0.3485 0.1814 -0.1370 0.043 Uiso 1 1 calc R . .
H9C H 0.3961 0.2724 -0.0834 0.043 Uiso 1 1 calc R . .
C10 C 0.1162(6) 0.1391(4) 0.0077(4) 0.0288(15) Uani 1 1 d . . .
H10A H 0.0957 0.1686 -0.0349 0.035 Uiso 1 1 calc R . .
H10B H 0.0936 0.1673 0.0541 0.035 Uiso 1 1 calc R . .
H10C H 0.0653 0.0795 -0.0035 0.035 Uiso 1 1 calc R . .
C11 C 0.1825(6) 0.3924(4) 0.3420(3) 0.0191(13) Uani 1 1 d . . .
H11A H 0.2349 0.4179 0.3923 0.023 Uiso 1 1 calc R . .
H11B H 0.1210 0.4279 0.3296 0.023 Uiso 1 1 calc R . .
C12 C 0.1061(6) 0.3020(4) 0.3444(3) 0.0221(13) Uani 1 1 d . . .
H12A H 0.0316 0.2854 0.3023 0.027 Uiso 1 1 calc R . .
H12B H 0.0692 0.3013 0.3927 0.027 Uiso 1 1 calc R . .
C13 C 0.7226(6) 0.2196(4) 0.2918(3) 0.0216(14) Uani 1 1 d . . .
H13A H 0.7940 0.2473 0.3343 0.026 Uiso 1 1 calc R . .
H13B H 0.7431 0.1670 0.2678 0.026 Uiso 1 1 calc R . .
C14 C 0.7194(6) 0.2796(4) 0.2336(3) 0.0186(13) Uani 1 1 d . . .
H14A H 0.6805 0.2457 0.1830 0.022 Uiso 1 1 calc R . .
H14B H 0.8103 0.3104 0.2303 0.022 Uiso 1 1 calc R . .
C15 C 0.1779(6) 0.3801(4) 0.1800(3) 0.0174(12) Uani 1 1 d . . .
C16 C 0.2148(7) 0.3520(4) 0.1105(3) 0.0240(14) Uani 1 1 d . . .
H16 H 0.2927 0.3325 0.1098 0.029 Uiso 1 1 calc R . .
C17 C 0.1378(7) 0.3525(4) 0.0426(4) 0.0326(17) Uani 1 1 d . . .
H17 H 0.1656 0.3352 -0.0041 0.039 Uiso 1 1 calc R . .
C18 C 0.0211(7) 0.3776(5) 0.0414(4) 0.0380(19) Uani 1 1 d . . .
H18 H -0.0314 0.3770 -0.0054 0.046 Uiso 1 1 calc R . .
C19 C -0.0167(8) 0.4033(6) 0.1092(4) 0.049(2) Uani 1 1 d . . .
H19 H -0.0970 0.4198 0.1094 0.059 Uiso 1 1 calc R . .
C20 C 0.0617(6) 0.4055(4) 0.1784(4) 0.0287(15) Uani 1 1 d . . .
H20 H 0.0346 0.4246 0.2248 0.034 Uiso 1 1 calc R . .
C21 C 0.3697(6) 0.5054(3) 0.2773(3) 0.0154(12) Uani 1 1 d . . .
C22 C 0.3854(6) 0.5643(4) 0.3442(3) 0.0236(14) Uani 1 1 d . . .
H22 H 0.3492 0.5459 0.3871 0.028 Uiso 1 1 calc R . .
C23 C 0.4529(6) 0.6487(4) 0.3485(4) 0.0275(15) Uani 1 1 d . . .
H23 H 0.4617 0.6878 0.3940 0.033 Uiso 1 1 calc R . .
C24 C 0.5079(6) 0.6766(4) 0.2866(4) 0.0272(15) Uani 1 1 d . . .
H24 H 0.5552 0.7344 0.2899 0.033 Uiso 1 1 calc R . .
C25 C 0.4935(6) 0.6198(4) 0.2202(4) 0.0291(15) Uani 1 1 d . . .
H25 H 0.5307 0.6389 0.1778 0.035 Uiso 1 1 calc R . .
C26 C 0.4250(6) 0.5348(4) 0.2149(3) 0.0234(14) Uani 1 1 d . . .
H26 H 0.4156 0.4964 0.1690 0.028 Uiso 1 1 calc R . .
C27 C 0.0803(6) 0.1322(4) 0.2729(3) 0.0221(14) Uani 1 1 d . . .
C28 C 0.0202(6) 0.1491(5) 0.2035(3) 0.0285(15) Uani 1 1 d . . .
H28 H 0.0482 0.2039 0.1893 0.034 Uiso 1 1 calc R . .
C29 C -0.0773(7) 0.0883(5) 0.1568(4) 0.0369(18) Uani 1 1 d . . .
H29 H -0.1176 0.1020 0.1114 0.044 Uiso 1 1 calc R . .
C30 C -0.1174(8) 0.0080(5) 0.1747(4) 0.046(2) Uani 1 1 d . . .
H30 H -0.1852 -0.0340 0.1421 0.056 Uiso 1 1 calc R . .
C31 C -0.0579(8) -0.0110(5) 0.2405(5) 0.044(2) Uani 1 1 d . . .
H31 H -0.0843 -0.0669 0.2526 0.053 Uiso 1 1 calc R . .
C32 C 0.0399(7) 0.0502(4) 0.2897(4) 0.0306(16) Uani 1 1 d . . .
H32 H 0.0793 0.0357 0.3349 0.037 Uiso 1 1 calc R . .
C33 C 0.1900(6) 0.1778(4) 0.4277(3) 0.0225(14) Uani 1 1 d . . .
C34 C 0.0720(7) 0.1611(4) 0.4561(4) 0.0310(16) Uani 1 1 d . . .
H34 H -0.0017 0.1761 0.4314 0.037 Uiso 1 1 calc R . .
C35 C 0.0613(8) 0.1225(5) 0.5207(4) 0.042(2) Uani 1 1 d . . .
H35 H -0.0198 0.1111 0.5400 0.050 Uiso 1 1 calc R . .
C36 C 0.1683(8) 0.1005(5) 0.5569(4) 0.045(2) Uani 1 1 d . . .
H36 H 0.1601 0.0731 0.6005 0.054 Uiso 1 1 calc R . .
C37 C 0.2866(8) 0.1183(5) 0.5302(4) 0.0382(18) Uani 1 1 d . . .
H37 H 0.3605 0.1039 0.5554 0.046 Uiso 1 1 calc R . .
C38 C 0.2971(7) 0.1575(4) 0.4659(4) 0.0292(16) Uani 1 1 d . . .
H38 H 0.3793 0.1707 0.4479 0.035 Uiso 1 1 calc R . .
C39 C 0.5142(6) 0.0713(4) 0.3022(3) 0.0185(13) Uani 1 1 d . . .
C40 C 0.3801(6) 0.0306(4) 0.2887(3) 0.0204(13) Uani 1 1 d . . .
H40 H 0.3174 0.0637 0.2922 0.024 Uiso 1 1 calc R . .
C41 C 0.3377(7) -0.0582(4) 0.2704(3) 0.0274(15) Uani 1 1 d . . .
H41 H 0.2466 -0.0852 0.2618 0.033 Uiso 1 1 calc R . .
C42 C 0.4299(7) -0.1078(4) 0.2646(3) 0.0304(16) Uani 1 1 d . . .
H42 H 0.4016 -0.1682 0.2515 0.036 Uiso 1 1 calc R . .
C43 C 0.5597(7) -0.0681(4) 0.2780(4) 0.0299(16) Uani 1 1 d . . .
H43 H 0.6224 -0.1012 0.2739 0.036 Uiso 1 1 calc R . .
C44 C 0.6031(7) 0.0213(4) 0.2979(4) 0.0268(15) Uani 1 1 d . . .
H44 H 0.6945 0.0475 0.3086 0.032 Uiso 1 1 calc R . .
C45 C 0.6360(6) 0.1913(4) 0.4312(3) 0.0187(13) Uani 1 1 d . . .
C46 C 0.6073(7) 0.1206(4) 0.4691(3) 0.0264(15) Uani 1 1 d . . .
H46 H 0.5483 0.0692 0.4431 0.032 Uiso 1 1 calc R . .
C47 C 0.6633(7) 0.1240(4) 0.5442(3) 0.0319(17) Uani 1 1 d . . .
H47 H 0.6428 0.0749 0.5684 0.038 Uiso 1 1 calc R . .
C48 C 0.7481(7) 0.1982(5) 0.5835(4) 0.0318(16) Uani 1 1 d . . .
H48 H 0.7851 0.2007 0.6348 0.038 Uiso 1 1 calc R . .
C49 C 0.7790(7) 0.2693(4) 0.5471(4) 0.0294(15) Uani 1 1 d . . .
H49 H 0.8383 0.3203 0.5736 0.035 Uiso 1 1 calc R . .
C50 C 0.7236(6) 0.2662(4) 0.4721(3) 0.0221(13) Uani 1 1 d . . .
H50 H 0.7453 0.3154 0.4482 0.027 Uiso 1 1 calc R . .
C51 C 0.6380(6) 0.4132(4) 0.1730(3) 0.0172(12) Uani 1 1 d . . .
C52 C 0.5732(7) 0.3683(4) 0.1016(3) 0.0281(15) Uani 1 1 d . . .
H52 H 0.5199 0.3119 0.0978 0.034 Uiso 1 1 calc R . .
C53 C 0.5867(8) 0.4057(4) 0.0368(3) 0.0349(18) Uani 1 1 d . . .
H53 H 0.5426 0.3748 -0.0112 0.042 Uiso 1 1 calc R . .
C54 C 0.6644(7) 0.4883(5) 0.0413(4) 0.0343(18) Uani 1 1 d . . .
H54 H 0.6727 0.5137 -0.0033 0.041 Uiso 1 1 calc R . .
C55 C 0.7292(7) 0.5328(4) 0.1108(4) 0.0313(16) Uani 1 1 d . . .
H55 H 0.7824 0.5891 0.1141 0.038 Uiso 1 1 calc R . .
C56 C 0.7169(6) 0.4954(4) 0.1766(3) 0.0250(14) Uani 1 1 d . . .
H56 H 0.7627 0.5264 0.2242 0.030 Uiso 1 1 calc R . .
C57 C 0.7370(6) 0.4429(4) 0.3304(3) 0.0165(12) Uani 1 1 d . . .
C58 C 0.6926(6) 0.5121(4) 0.3594(3) 0.0224(14) Uani 1 1 d . . .
H58 H 0.6051 0.5139 0.3423 0.027 Uiso 1 1 calc R . .
C59 C 0.7720(6) 0.5795(4) 0.4128(3) 0.0241(14) Uani 1 1 d . . .
H59 H 0.7397 0.6267 0.4313 0.029 Uiso 1 1 calc R . .
C60 C 0.8986(7) 0.5758(4) 0.4380(3) 0.0282(15) Uani 1 1 d . . .
H60 H 0.9543 0.6206 0.4746 0.034 Uiso 1 1 calc R . .
C61 C 0.9438(6) 0.5066(4) 0.4099(3) 0.0265(15) Uani 1 1 d . . .
H61 H 1.0307 0.5042 0.4278 0.032 Uiso 1 1 calc R . .
C62 C 0.8647(6) 0.4405(4) 0.3559(3) 0.0196(13) Uani 1 1 d . . .
H62 H 0.8979 0.3940 0.3365 0.024 Uiso 1 1 calc R . .
C63 C -0.0193(7) -0.2807(4) 0.2352(4) 0.0310(16) Uani 1 1 d . . .
C64 C 0.0254(7) -0.2308(4) 0.1817(4) 0.0360(18) Uani 1 1 d . . .
H64 H -0.0134 -0.1854 0.1719 0.043 Uiso 1 1 calc R . .
C65 C 0.1240(8) -0.2454(5) 0.1427(4) 0.0414(19) Uani 1 1 d . . .
H65 H 0.1512 -0.2106 0.1059 0.050 Uiso 1 1 calc R . .
C66 C 0.1839(9) -0.3090(6) 0.1556(5) 0.050(2) Uani 1 1 d . . .
H66 H 0.2531 -0.3178 0.1288 0.060 Uiso 1 1 calc R . .
C67 C 0.1428(8) -0.3605(5) 0.2084(5) 0.049(2) Uani 1 1 d . . .
H67 H 0.1837 -0.4051 0.2175 0.059 Uiso 1 1 calc R . .
C68 C 0.0425(8) -0.3474(5) 0.2480(4) 0.043(2) Uani 1 1 d . . .
H68 H 0.0148 -0.3832 0.2840 0.052 Uiso 1 1 calc R . .
C69 C -0.1280(9) -0.2663(6) 0.2771(5) 0.055(2) Uani 1 1 d . . .
H69A H -0.1585 -0.2181 0.2609 0.066 Uiso 1 1 calc R . .
H69B H -0.0962 -0.2537 0.3319 0.066 Uiso 1 1 calc R . .
H69C H -0.2006 -0.3178 0.2662 0.066 Uiso 1 1 calc R . .
Ge Ge 0.36029(6) 0.19203(4) 0.17643(3) 0.01406(14) Uani 1 1 d . . .
I I 0.47669(4) 0.37371(2) 0.44142(2) 0.01999(11) Uani 1 1 d . . .
P1 P 0.29155(15) 0.39025(9) 0.26942(8) 0.0145(3) Uani 1 1 d . . .
P2 P 0.20505(15) 0.22014(9) 0.33679(8) 0.0153(3) Uani 1 1 d . . .
P3 P 0.56389(14) 0.18925(9) 0.33118(8) 0.0146(3) Uani 1 1 d . . .
P4 P 0.62322(14) 0.35885(9) 0.25772(8) 0.0135(3) Uani 1 1 d . . .
W W 0.41600(2) 0.280746(14) 0.292246(12) 0.01132(8) Uani 1 1 d . . .

loop_
_atom_site_aniso_label
_atom_site_aniso_U_11
_atom_site_aniso_U_22
_atom_site_aniso_U_33
_atom_site_aniso_U_23
_atom_site_aniso_U_13
_atom_site_aniso_U_12
C1 0.024(3) 0.022(3) 0.019(3) 0.006(2) 0.001(3) 0.003(3)
C2 0.031(4) 0.021(3) 0.015(3) -0.011(2) 0.000(3) 0.006(3)
C3 0.032(4) 0.021(3) 0.023(3) -0.003(2) 0.009(3) 0.005(3)
C4 0.028(4) 0.020(3) 0.017(3) -0.002(2) 0.000(3) 0.001(3)
C5 0.028(4) 0.019(3) 0.016(3) -0.003(2) -0.001(3) 0.005(3)
C6 0.045(4) 0.022(3) 0.026(3) 0.007(3) -0.003(3) 0.000(3)
C7 0.035(4) 0.033(4) 0.030(3) -0.003(3) 0.000(3) 0.016(3)
C8 0.040(5) 0.041(4) 0.042(4) -0.001(3) 0.020(4) 0.011(4)
C9 0.046(5) 0.030(4) 0.026(3) 0.006(3) 0.004(3) -0.002(3)
C10 0.027(4) 0.033(4) 0.026(3) 0.003(3) 0.003(3) 0.009(3)
C11 0.021(3) 0.020(3) 0.016(3) 0.001(2) -0.003(2) 0.007(3)
C12 0.019(3) 0.021(3) 0.025(3) 0.006(2) 0.005(3) 0.001(3)
C13 0.025(3) 0.015(3) 0.023(3) 0.005(2) -0.001(3) 0.003(3)
C14 0.017(3) 0.015(3) 0.022(3) 0.006(2) 0.005(2) 0.000(2)
C15 0.016(3) 0.011(3) 0.025(3) 0.005(2) 0.003(2) 0.003(2)
C16 0.027(4) 0.026(3) 0.020(3) 0.003(2) 0.001(3) 0.011(3)
C17 0.049(5) 0.026(4) 0.021(3) 0.005(3) -0.001(3) 0.006(3)
C18 0.037(4) 0.050(5) 0.024(3) 0.009(3) -0.011(3) 0.010(4)
C19 0.033(4) 0.080(6) 0.040(4) 0.012(4) -0.002(4) 0.028(5)
C20 0.026(4) 0.037(4) 0.024(3) 0.004(3) 0.000(3) 0.013(3)
C21 0.013(3) 0.013(3) 0.022(3) 0.003(2) 0.003(2) 0.007(2)
C22 0.025(3) 0.018(3) 0.026(3) 0.003(2) 0.001(3) 0.004(3)
C23 0.026(4) 0.019(3) 0.037(4) -0.002(3) 0.004(3) 0.009(3)
C24 0.026(4) 0.014(3) 0.042(4) 0.010(3) 0.005(3) 0.004(3)
C25 0.027(4) 0.026(4) 0.038(4) 0.019(3) 0.010(3) 0.004(3)
C26 0.024(3) 0.025(3) 0.024(3) 0.007(3) 0.004(3) 0.009(3)
C27 0.017(3) 0.024(3) 0.024(3) 0.002(2) 0.005(3) 0.003(3)
C28 0.022(3) 0.036(4) 0.024(3) -0.003(3) 0.006(3) 0.003(3)
C29 0.023(4) 0.048(5) 0.029(3) -0.007(3) -0.005(3) -0.002(3)
C30 0.030(4) 0.047(5) 0.045(4) -0.023(4) 0.011(4) -0.009(4)
C31 0.039(5) 0.020(4) 0.066(5) -0.006(3) 0.021(4) -0.006(3)
C32 0.033(4) 0.022(3) 0.037(4) 0.000(3) 0.008(3) 0.007(3)
C33 0.026(3) 0.017(3) 0.025(3) 0.004(2) 0.010(3) 0.003(3)
C34 0.023(4) 0.037(4) 0.032(3) 0.012(3) 0.009(3) 0.001(3)
C35 0.036(4) 0.058(5) 0.033(4) 0.017(3) 0.019(3) 0.003(4)
C36 0.053(5) 0.056(5) 0.033(4) 0.028(4) 0.013(4) 0.013(4)
C37 0.044(5) 0.046(5) 0.031(4) 0.024(3) 0.009(3) 0.013(4)
C38 0.030(4) 0.027(4) 0.030(3) 0.010(3) 0.006(3) 0.002(3)
C39 0.024(3) 0.015(3) 0.015(3) 0.005(2) -0.001(2) 0.004(3)
C40 0.025(3) 0.016(3) 0.019(3) 0.006(2) 0.000(3) 0.003(3)
C41 0.033(4) 0.020(3) 0.024(3) 0.006(3) -0.002(3) 0.000(3)
C42 0.050(5) 0.016(3) 0.025(3) 0.003(2) 0.005(3) 0.009(3)
C43 0.040(4) 0.018(3) 0.034(3) 0.003(3) 0.002(3) 0.014(3)
C44 0.028(4) 0.020(3) 0.033(3) 0.008(3) 0.000(3) 0.007(3)
C45 0.014(3) 0.023(3) 0.017(3) 0.001(2) -0.001(2) 0.002(3)
C46 0.031(4) 0.019(3) 0.026(3) 0.010(3) -0.003(3) 0.000(3)
C47 0.042(4) 0.034(4) 0.017(3) 0.011(3) -0.002(3) 0.003(3)
C48 0.033(4) 0.044(4) 0.018(3) 0.005(3) -0.002(3) 0.011(3)
C49 0.024(4) 0.032(4) 0.027(3) -0.001(3) -0.002(3) 0.002(3)
C50 0.026(3) 0.018(3) 0.023(3) 0.003(2) 0.007(3) 0.006(3)
C51 0.012(3) 0.015(3) 0.025(3) 0.006(2) 0.003(2) 0.003(2)
C52 0.035(4) 0.026(3) 0.020(3) 0.007(3) -0.001(3) 0.000(3)
C53 0.049(5) 0.033(4) 0.015(3) 0.006(3) -0.001(3) -0.004(3)
C54 0.041(4) 0.036(4) 0.024(3) 0.020(3) 0.001(3) 0.000(3)
C55 0.041(4) 0.022(3) 0.029(3) 0.013(3) 0.007(3) -0.002(3)
C56 0.029(4) 0.022(3) 0.023(3) 0.007(2) 0.005(3) 0.002(3)
C57 0.015(3) 0.019(3) 0.016(3) 0.004(2) 0.005(2) 0.005(2)
C58 0.020(3) 0.021(3) 0.024(3) 0.004(2) 0.001(3) 0.003(3)
C59 0.024(3) 0.020(3) 0.028(3) 0.001(3) 0.006(3) 0.006(3)
C60 0.028(4) 0.031(4) 0.018(3) -0.005(3) -0.001(3) -0.002(3)
C61 0.019(3) 0.035(4) 0.024(3) 0.000(3) 0.000(3) 0.006(3)
C62 0.021(3) 0.019(3) 0.021(3) 0.004(2) 0.008(2) 0.005(3)
C63 0.031(4) 0.029(4) 0.027(3) -0.001(3) 0.000(3) -0.002(3)
C64 0.042(5) 0.027(4) 0.035(4) 0.004(3) -0.005(4) 0.007(3)
C65 0.045(5) 0.042(5) 0.039(4) 0.009(3) 0.012(4) 0.011(4)
C66 0.044(5) 0.053(5) 0.047(5) 0.002(4) -0.004(4) 0.008(4)
C67 0.037(5) 0.040(5) 0.067(5) 0.002(4) -0.012(4) 0.012(4)
C68 0.046(5) 0.032(4) 0.040(4) 0.009(3) -0.018(4) -0.005(4)
C69 0.062(6) 0.040(5) 0.058(5) 0.006(4) 0.013(5) 0.000(4)
Ge 0.0150(3) 0.0141(3) 0.0121(3) 0.0006(2) 0.0014(2) 0.0029(2)
I 0.0229(2) 0.0209(2) 0.01499(18) -0.00099(14) 0.00082(15) 0.00600(17)
P1 0.0151(7) 0.0129(7) 0.0160(7) 0.0026(5) 0.0026(6) 0.0041(6)
P2 0.0134(7) 0.0152(7) 0.0171(7) 0.0023(6) 0.0040(6) 0.0026(6)
P3 0.0146(8) 0.0134(7) 0.0157(7) 0.0032(5) 0.0010(6) 0.0034(6)
P4 0.0137(7) 0.0120(7) 0.0146(6) 0.0024(5) 0.0027(6) 0.0020(6)
W 0.01149(13) 0.01051(12) 0.01185(11) 0.00167(8) 0.00175(8) 0.00254(9)

loop_
_geom_bond_atom_site_label_1
_geom_bond_atom_site_label_2
_geom_bond_distance
_geom_bond_site_symmetry_2
_geom_bond_publ_flag
C1 C2 1.493(9) . ?
C1 C5 1.495(8) . ?
C1 C6 1.522(8) . ?
C1 Ge 2.049(6) . ?
C2 C3 1.371(9) . ?
C2 C7 1.504(9) . ?
C3 C4 1.473(9) . ?
C3 C8 1.492(10) . ?
C4 C5 1.335(9) . ?
C4 C9 1.499(8) . ?
C5 C10 1.527(9) . ?
C11 C12 1.517(8) . ?
C11 P1 1.839(6) . ?
C12 P2 1.878(7) . ?
C13 C14 1.521(7) . ?
C13 P3 1.884(7) . ?
C14 P4 1.859(6) . ?
C15 C20 1.384(9) . ?
C15 C16 1.402(9) . ?
C15 P1 1.857(6) . ?
C16 C17 1.387(8) . ?
C17 C18 1.388(11) . ?
C18 C19 1.368(11) . ?
C19 C20 1.403(9) . ?
C21 C22 1.405(8) . ?
C21 C26 1.407(8) . ?
C21 P1 1.848(6) . ?
C22 C23 1.384(9) . ?
C23 C24 1.389(10) . ?
C24 C25 1.383(10) . ?
C25 C26 1.393(9) . ?
C27 C32 1.389(9) . ?
C27 C28 1.419(8) . ?
C27 P2 1.865(6) . ?
C28 C29 1.368(9) . ?
C29 C30 1.370(11) . ?
C30 C31 1.377(11) . ?
C31 C32 1.392(10) . ?
C33 C38 1.385(9) . ?
C33 C34 1.386(9) . ?
C33 P2 1.857(6) . ?
C34 C35 1.389(9) . ?
C35 C36 1.382(11) . ?
C36 C37 1.375(11) . ?
C37 C38 1.388(9) . ?
C39 C44 1.383(9) . ?
C39 C40 1.401(8) . ?
C39 P3 1.859(6) . ?
C40 C41 1.396(8) . ?
C41 C42 1.408(10) . ?
C42 C43 1.358(10) . ?
C43 C44 1.408(9) . ?
C45 C46 1.401(8) . ?
C45 C50 1.409(8) . ?
C45 P3 1.861(5) . ?
C46 C47 1.396(8) . ?
C47 C48 1.380(10) . ?
C48 C49 1.391(10) . ?
C49 C50 1.395(8) . ?
C51 C56 1.395(8) . ?
C51 C52 1.406(8) . ?
C51 P4 1.857(6) . ?
C52 C53 1.385(8) . ?
C53 C54 1.393(9) . ?
C54 C55 1.378(9) . ?
C55 C56 1.399(8) . ?
C57 C58 1.383(9) . ?
C57 C62 1.388(8) . ?
C57 P4 1.859(6) . ?
C58 C59 1.398(8) . ?
C59 C60 1.383(9) . ?
C60 C61 1.383(10) . ?
C61 C62 1.391(8) . ?
C63 C64 1.390(10) . ?
C63 C68 1.418(11) . ?
C63 C69 1.491(12) . ?
C64 C65 1.371(11) . ?
C65 C66 1.362(12) . ?
C66 C67 1.383(12) . ?
C67 C68 1.386(13) . ?
Ge W 2.3060(9) . ?
I W 2.8276(9) . ?
P1 W 2.4959(16) . ?
P2 W 2.4896(16) . ?
P3 W 2.4996(15) . ?
P4 W 2.4584(16) . ?
